data_1566188
loop_
_publ_author_name
'Sasikumar, Devika'
'Vinod, Kavya'
'Sunny, Jeswin'
'Hariharan, Mahesh'

_publ_section_title
;
 Exciton interactions in helical crystals of a hydrogen-bonded eumelanin
 monomer
;
_journal_issue 8
_journal_name_full 'Chemical Science'
_journal_page_first 2331
_journal_page_last 2338
_journal_paper_doi 10.1039/D1SC06755A
_journal_volume 13
_journal_year 2022
_chemical_formula_sum 'C8 H7 N O2'
_chemical_formula_weight 149.15
_chemical_properties_physical Air-sensitive,Moisture-sensitive
_space_group_crystal_system orthorhombic
_space_group_IT_number 19
_space_group_name_Hall 'P 2ac 2ab'
_space_group_name_H-M_alt 'P 21 21 21'
_atom_sites_solution_hydrogens geom
_audit_creation_method SHELXL-2018/3
_audit_update_record
;
2021-11-08 deposited with the CCDC.	2022-01-27 downloaded from the CCDC.
;
_cell_angle_alpha 90
_cell_angle_beta 90
_cell_angle_gamma 90
_cell_formula_units_Z 4
_cell_length_a 5.862(3)
_cell_length_b 7.712(4)
_cell_length_c 14.907(8)
_cell_measurement_temperature 296(2)
_cell_volume 673.9(6)
_computing_structure_refinement 'SHELXL-2018/3 (Sheldrick, 2018)'
_diffrn_ambient_temperature 296(2)
_diffrn_measured_fraction_theta_full 1.000
_diffrn_measured_fraction_theta_max 1.000
_diffrn_radiation_type MoK\a
_diffrn_radiation_wavelength 0.71073
_diffrn_reflns_av_R_equivalents 0.0547
_diffrn_reflns_av_unetI/netI 0.0475
_diffrn_reflns_Laue_measured_fraction_full 1.000
_diffrn_reflns_Laue_measured_fraction_max 1.000
_diffrn_reflns_limit_h_max 6
_diffrn_reflns_limit_h_min -6
_diffrn_reflns_limit_k_max 6
_diffrn_reflns_limit_k_min -9
_diffrn_reflns_limit_l_max 17
_diffrn_reflns_limit_l_min -17
_diffrn_reflns_number 5841
_diffrn_reflns_point_group_measured_fraction_full 1.000
_diffrn_reflns_point_group_measured_fraction_max 1.000
_diffrn_reflns_theta_full 24.995
_diffrn_reflns_theta_max 24.995
_diffrn_reflns_theta_min 2.733
_exptl_absorpt_coefficient_mu 0.107
_exptl_crystal_density_diffrn 1.470
_exptl_crystal_F_000 312
_exptl_crystal_size_max 0.150
_exptl_crystal_size_mid 0.095
_exptl_crystal_size_min 0.048
_refine_diff_density_max 0.152
_refine_diff_density_min -0.140
_refine_diff_density_rms 0.035
_refine_ls_abs_structure_details
;
 Flack x determined using 279 quotients [(I+)-(I-)]/[(I+)+(I-)]
 (Parsons, Flack and Wagner, Acta Cryst. B69 (2013) 249-259).
;
_refine_ls_abs_structure_Flack -2.3(10)
_refine_ls_extinction_method none
_refine_ls_goodness_of_fit_ref 1.023
_refine_ls_hydrogen_treatment constr
_refine_ls_matrix_type full
_refine_ls_number_parameters 102
_refine_ls_number_reflns 1183
_refine_ls_number_restraints 0
_refine_ls_restrained_S_all 1.023
_refine_ls_R_factor_all 0.0689
_refine_ls_R_factor_gt 0.0471
_refine_ls_shift/su_max 0.000
_refine_ls_shift/su_mean 0.000
_refine_ls_structure_factor_coef Fsqd
_refine_ls_weighting_details 'w=1/[\s^2^(Fo^2^)+(0.0503P)^2^+0.1300P] where P=(Fo^2^+2Fc^2^)/3'
_refine_ls_weighting_scheme calc
_refine_ls_wR_factor_gt 0.1044
_refine_ls_wR_factor_ref 0.1155
_reflns_Friedel_coverage 0.645
_reflns_Friedel_fraction_full 1.000
_reflns_Friedel_fraction_max 1.000
_reflns_number_gt 902
_reflns_number_total 1183
_reflns_threshold_expression 'I > 2\s(I)'
_cod_data_source_file d1sc06755a2.cif
_cod_data_source_block shelx
_cod_depositor_comments 'Adding full bibliography for 1566188.cif.'
_cod_original_cell_volume 674.0(6)
_cod_database_code 1566188
_shelx_shelxl_version_number 2018/3
_shelx_space_group_comment
;
The symmetry employed for this shelxl refinement is uniquely defined
by the following loop, which should always be used as a source of
symmetry information in preference to the above space-group names.
They are only intended as comments.
;
_shelx_estimated_absorpt_t_min 0.984
_shelx_estimated_absorpt_t_max 0.995

loop_
_space_group_symop_operation_xyz
'x, y, z'
'-x+1/2, -y, z+1/2'
'-x, y+1/2, -z+1/2'
'x+1/2, -y+1/2, -z'

loop_
_atom_site_label
_atom_site_type_symbol
_atom_site_fract_x
_atom_site_fract_y
_atom_site_fract_z
_atom_site_U_iso_or_equiv
_atom_site_adp_type
_atom_site_occupancy
_atom_site_site_symmetry_order
_atom_site_calc_flag
_atom_site_refinement_flags_posn
_atom_site_refinement_flags_adp
_atom_site_refinement_flags_occupancy
_atom_site_disorder_assembly
_atom_site_disorder_group
C1 C 0.5324(6) 0.5924(5) 0.6588(2) 0.0366(9) Uani 1 1 d . . . . .
C2 C 0.7105(7) 0.6893(5) 0.6223(2) 0.0415(10) Uani 1 1 d . . . . .
C3 C 0.8870(7) 0.7447(5) 0.6744(3) 0.0437(10) Uani 1 1 d . . . . .
H3 H 1.006914 0.806996 0.649290 0.052 Uiso 1 1 calc R U . . .
C4 C 0.8855(6) 0.7064(5) 0.7669(3) 0.0415(10) Uani 1 1 d . . . . .
C5 C 0.7031(7) 0.6100(5) 0.8020(2) 0.0390(9) Uani 1 1 d . . . . .
C6 C 0.5244(7) 0.5527(5) 0.7489(3) 0.0410(10) Uani 1 1 d . . . . .
H6 H 0.403712 0.489931 0.773031 0.049 Uiso 1 1 calc R U . . .
N1 N 0.7415(7) 0.5928(5) 0.8932(2) 0.0625(12) Uani 1 1 d . . . . .
H1N H 0.653806 0.540066 0.930507 0.075 Uiso 1 1 calc R U . . .
C8 C 1.0316(7) 0.7461(6) 0.8380(3) 0.0553(12) Uani 1 1 d . . . . .
H8 H 1.165575 0.810275 0.834242 0.066 Uiso 1 1 calc R U . . .
C7 C 0.9431(9) 0.6738(6) 0.9140(3) 0.0673(15) Uani 1 1 d . . . . .
H7 H 1.008735 0.678769 0.970705 0.081 Uiso 1 1 calc R U . . .
O1 O 0.3648(5) 0.5415(4) 0.59880(18) 0.0554(9) Uani 1 1 d . . . . .
H1 H 0.272824 0.478577 0.624447 0.083 Uiso 1 1 calc R U . . .
O2 O 0.6905(5) 0.7235(4) 0.53225(16) 0.0681(11) Uani 1 1 d . . . . .
H2 H 0.808803 0.767867 0.513935 0.102 Uiso 1 1 calc R U . . .

loop_
_atom_site_aniso_label
_atom_site_aniso_U_11
_atom_site_aniso_U_22
_atom_site_aniso_U_33
_atom_site_aniso_U_23
_atom_site_aniso_U_13
_atom_site_aniso_U_12
C1 0.037(2) 0.0298(19) 0.043(2) 0.0005(18) -0.0015(18) -0.0031(17)
C2 0.052(3) 0.035(2) 0.037(2) 0.0006(17) 0.0067(19) -0.004(2)
C3 0.041(2) 0.035(2) 0.056(2) -0.004(2) 0.0162(19) -0.006(2)
C4 0.038(2) 0.031(2) 0.056(2) -0.0064(19) 0.0028(19) 0.0069(19)
C5 0.049(2) 0.0267(18) 0.041(2) 0.0035(17) 0.0049(19) 0.009(2)
C6 0.041(2) 0.0313(19) 0.051(2) 0.005(2) 0.0057(18) -0.0023(19)
N1 0.091(3) 0.054(2) 0.042(2) 0.0013(18) 0.005(2) 0.015(2)
C8 0.043(3) 0.046(2) 0.078(3) -0.016(3) -0.009(2) 0.003(2)
C7 0.082(4) 0.057(3) 0.063(3) -0.022(3) -0.032(3) 0.016(3)
O1 0.0559(19) 0.0535(19) 0.0568(18) 0.0054(15) -0.0082(15) -0.0150(16)
O2 0.090(3) 0.074(2) 0.0399(16) 0.0099(15) 0.0076(16) -0.028(2)

loop_
_atom_type_symbol
_atom_type_description
_atom_type_scat_dispersion_real
_atom_type_scat_dispersion_imag
_atom_type_scat_source
C C 0.0033 0.0016 'International Tables Vol C Tables 4.2.6.8 and 6.1.1.4'
H H 0.0000 0.0000 'International Tables Vol C Tables 4.2.6.8 and 6.1.1.4'
N N 0.0061 0.0033 'International Tables Vol C Tables 4.2.6.8 and 6.1.1.4'
O O 0.0106 0.0060 'International Tables Vol C Tables 4.2.6.8 and 6.1.1.4'

loop_
_geom_angle_atom_site_label_1
_geom_angle_atom_site_label_2
_geom_angle_atom_site_label_3
_geom_angle
_geom_angle_site_symmetry_1
_geom_angle_site_symmetry_3
_geom_angle_publ_flag
C6 C1 O1 122.8(4) . . ?
C6 C1 C2 121.6(4) . . ?
O1 C1 C2 115.6(3) . . ?
C3 C2 O2 124.2(4) . . ?
C3 C2 C1 121.0(3) . . ?
O2 C2 C1 114.8(4) . . ?
C2 C3 C4 119.1(4) . . ?
C2 C3 H3 120.4 . . ?
C4 C3 H3 120.4 . . ?
C8 C4 C5 107.4(4) . . ?
C8 C4 C3 133.8(4) . . ?
C5 C4 C3 118.7(4) . . ?
N1 C5 C6 130.9(4) . . ?
N1 C5 C4 107.1(4) . . ?
C6 C5 C4 122.1(3) . . ?
C1 C6 C5 117.4(4) . . ?
C1 C6 H6 121.3 . . ?
C5 C6 H6 121.3 . . ?
C7 N1 C5 108.6(4) . . ?
C7 N1 H1N 125.7 . . ?
C5 N1 H1N 125.7 . . ?
C7 C8 C4 107.9(4) . . ?
C7 C8 H8 126.0 . . ?
C4 C8 H8 126.0 . . ?
C8 C7 N1 109.0(4) . . ?
C8 C7 H7 125.5 . . ?
N1 C7 H7 125.5 . . ?
C1 O1 H1 109.5 . . ?
C2 O2 H2 109.5 . . ?

loop_
_geom_bond_atom_site_label_1
_geom_bond_atom_site_label_2
_geom_bond_distance
_geom_bond_site_symmetry_2
_geom_bond_publ_flag
C1 C6 1.378(5) . ?
C1 O1 1.385(4) . ?
C1 C2 1.394(5) . ?
C2 C3 1.362(5) . ?
C2 O2 1.373(4) . ?
C3 C4 1.410(5) . ?
C3 H3 0.9300 . ?
C4 C8 1.397(5) . ?
C4 C5 1.404(5) . ?
C5 N1 1.383(5) . ?
C5 C6 1.386(5) . ?
C6 H6 0.9300 . ?
N1 C7 1.372(6) . ?
N1 H1N 0.8600 . ?
C8 C7 1.365(6) . ?
C8 H8 0.9300 . ?
C7 H7 0.9300 . ?
O1 H1 0.8200 . ?
O2 H2 0.8200 . ?

loop_
_geom_torsion_atom_site_label_1
_geom_torsion_atom_site_label_2
_geom_torsion_atom_site_label_3
_geom_torsion_atom_site_label_4
_geom_torsion
_geom_torsion_site_symmetry_1
_geom_torsion_site_symmetry_2
_geom_torsion_site_symmetry_3
_geom_torsion_site_symmetry_4
_geom_torsion_publ_flag
C6 C1 C2 C3 1.7(6) . . . . ?
O1 C1 C2 C3 -179.0(4) . . . . ?
C6 C1 C2 O2 -177.8(4) . . . . ?
O1 C1 C2 O2 1.5(5) . . . . ?
O2 C2 C3 C4 177.9(4) . . . . ?
C1 C2 C3 C4 -1.5(6) . . . . ?
C2 C3 C4 C8 -178.1(4) . . . . ?
C2 C3 C4 C5 0.9(5) . . . . ?
C8 C4 C5 N1 -0.1(4) . . . . ?
C3 C4 C5 N1 -179.3(4) . . . . ?
C8 C4 C5 C6 178.7(4) . . . . ?
C3 C4 C5 C6 -0.5(5) . . . . ?
O1 C1 C6 C5 179.6(3) . . . . ?
C2 C1 C6 C5 -1.2(6) . . . . ?
N1 C5 C6 C1 179.1(4) . . . . ?
C4 C5 C6 C1 0.6(5) . . . . ?
C6 C5 N1 C7 -179.4(4) . . . . ?
C4 C5 N1 C7 -0.8(4) . . . . ?
C5 C4 C8 C7 0.9(5) . . . . ?
C3 C4 C8 C7 179.9(4) . . . . ?
C4 C8 C7 N1 -1.4(5) . . . . ?
C5 N1 C7 C8 1.4(5) . . . . ?
